data_2243546
loop_
_publ_author_name
'Palumbo, Chad T.'
'Kotyk, Christopher M.'
'Ziller, Joseph W.'
'Evans, William J.'

_publ_section_title
;
 Synthesis and crystallographic characterization of diphenylamide
 rare-earth metal complexes <i>Ln</i>(NPh~2~)~3~(THF)~2~ and
 [(Ph~2~N)~2~<i>Ln</i>(\m-NPh~2~)]~2~
;
_journal_coeditor_code ZL2782
_journal_issue 9
_journal_name_full 'Acta Crystallographica Section E'
_journal_page_first 1447
_journal_page_last 1453
_journal_paper_doi 10.1107/S2056989020009998
_journal_volume 76
_journal_year 2020
_chemical_formula_iupac '[Er4 (C12 H10 N)8 O2], 2C6 H6'
_chemical_formula_moiety 'C96 H80 Er4 N8 O2, 2(C6 H6)'
_chemical_formula_sum 'C108 H92 Er4 N8 O2'
_chemical_formula_weight 2202.93
_chemical_name_systematic
;Bis(\m-diphenylamido-\k^2^<i>N</i>:<i>N</i>)bis[\m-1\k<i>N</i>:2(\h^6^)-diphenylamido]tetrakis(diphenylamido-\k<i>N</i>)di-\m~3~-oxido-tetraerbium(III)
benzene disolvate
;
_space_group_crystal_system triclinic
_space_group_IT_number 2
_space_group_name_Hall '-P 1'
_space_group_name_H-M_alt 'P -1'
_atom_sites_solution_hydrogens geom
_atom_sites_solution_primary direct
_atom_sites_solution_secondary difmap
_audit_creation_method SHELXL-2014/7
_cell_angle_alpha 61.3447(8)
_cell_angle_beta 82.7796(10)
_cell_angle_gamma 83.0804(10)
_cell_formula_units_Z 1
_cell_length_a 12.8857(8)
_cell_length_b 13.6846(9)
_cell_length_c 13.7411(9)
_cell_measurement_reflns_used 8814
_cell_measurement_temperature 88(2)
_cell_measurement_theta_max 29.08
_cell_measurement_theta_min 2.19
_cell_volume 2104.4(2)
_computing_cell_refinement
;
SAINT (Bruker, 2009)
;
_computing_data_collection
;
APEX2 (Bruker, 2014)
;
_computing_data_reduction
;
SAINT (Bruker, 2013)
;
_computing_molecular_graphics
;
SHELXTL (Sheldrick, 2008d)
;
_computing_publication_material
;
SHELXTL (Sheldrick, 2008d)
;
_computing_structure_refinement
;
<i>SHELXL2014/7</i> (Sheldrick, 2015b)
;
_computing_structure_solution
;
<i>SHELXS</i> (Sheldrick, 2008c)
;
_diffrn_ambient_temperature 88(2)
_diffrn_measured_fraction_theta_full 0.994
_diffrn_measured_fraction_theta_max 0.899
_diffrn_measurement_device_type 'Bruker SMART APEXII CCD'
_diffrn_measurement_method '\f and \w scans'
_diffrn_radiation_type MoK\a
_diffrn_radiation_wavelength 0.71073
_diffrn_reflns_av_R_equivalents 0.0519
_diffrn_reflns_av_unetI/netI 0.0463
_diffrn_reflns_limit_h_max 17
_diffrn_reflns_limit_h_min -17
_diffrn_reflns_limit_k_max 18
_diffrn_reflns_limit_k_min -15
_diffrn_reflns_limit_l_max 18
_diffrn_reflns_limit_l_min 0
_diffrn_reflns_number 51658
_diffrn_reflns_theta_full 25.242
_diffrn_reflns_theta_max 29.161
_diffrn_reflns_theta_min 1.597
_diffrn_source 'fine-focus sealed tube'
_exptl_absorpt_coefficient_mu 4.007
_exptl_absorpt_correction_T_max 0.4318
_exptl_absorpt_correction_T_min 0.2539
_exptl_absorpt_correction_type multi-scan
_exptl_absorpt_process_details
;
(<i>TWINABS</i>; Sheldrick, 2012)
;
_exptl_crystal_colour yellow
_exptl_crystal_density_diffrn 1.738
_exptl_crystal_density_method not_measured
_exptl_crystal_description irregular
_exptl_crystal_F_000 1084
_exptl_crystal_size_max 0.347
_exptl_crystal_size_mid 0.278
_exptl_crystal_size_min 0.106
_refine_diff_density_max 1.619
_refine_diff_density_min -1.099
_refine_ls_extinction_method none
_refine_ls_goodness_of_fit_ref 0.963
_refine_ls_hydrogen_treatment constr
_refine_ls_matrix_type full
_refine_ls_number_parameters 552
_refine_ls_number_reflns 10308
_refine_ls_number_restraints 0
_refine_ls_restrained_S_all 0.963
_refine_ls_R_factor_all 0.0317
_refine_ls_R_factor_gt 0.0273
_refine_ls_shift/su_max 0.001
_refine_ls_shift/su_mean 0.000
_refine_ls_structure_factor_coef Fsqd
_refine_ls_weighting_details 'w=1/[\s^2^(Fo^2^)+(0.0328P)^2^] where P=(Fo^2^+2Fc^2^)/3'
_refine_ls_weighting_scheme calc
_refine_ls_wR_factor_gt 0.0612
_refine_ls_wR_factor_ref 0.0624
_reflns_number_gt 9209
_reflns_number_total 10308
_reflns_threshold_expression 'I > 2\s(I)'
_cod_data_source_file zl2782sup1.cif
_cod_data_source_block 3-Er
_cod_database_code 2243546
_shelx_space_group_comment
;
The symmetry employed for this shelxl refinement is uniquely defined
by the following loop, which should always be used as a source of
symmetry information in preference to the above space-group names.
They are only intended as comments.
;
_shelx_estimated_absorpt_t_min 0.337
_shelx_estimated_absorpt_t_max 0.676

loop_
_space_group_symop_operation_xyz
'x, y, z'
'-x, -y, -z'

loop_
_atom_site_type_symbol
_atom_site_label
_atom_site_fract_x
_atom_site_fract_y
_atom_site_fract_z
_atom_site_U_iso_or_equiv
_atom_site_adp_type
_atom_site_calc_flag
_atom_site_occupancy
_atom_site_disorder_assembly
_atom_site_disorder_group
Er Er1 0.71708(2) 0.58391(2) 0.33190(2) 0.01164(5) Uani d 1 . .
Er Er2 0.56207(2) 0.40689(2) 0.61938(2) 0.01102(5) Uani d 1 . .
O O1 0.5913(2) 0.4965(2) 0.4381(2) 0.0130(6) Uani d 1 . .
N N1 0.6896(3) 0.5078(3) 0.6255(3) 0.0150(7) Uani d 1 . .
N N2 0.5780(3) 0.7048(3) 0.2301(3) 0.0129(7) Uani d 1 . .
N N3 0.7699(3) 0.4884(3) 0.2397(3) 0.0179(7) Uani d 1 . .
N N4 0.6547(3) 0.2348(3) 0.6816(3) 0.0138(7) Uani d 1 . .
C C1 0.7748(3) 0.5260(3) 0.5492(3) 0.0145(8) Uani d 1 . .
C C2 0.8211(3) 0.6295(4) 0.4871(4) 0.0179(9) Uani d 1 . .
H H2A 0.7989 0.6882 0.5049 0.021 Uiso calc 1 . .
C C3 0.8985(3) 0.6476(4) 0.4003(4) 0.0217(10) Uani d 1 . .
H H3A 0.9267 0.7186 0.3595 0.026 Uiso calc 1 . .
C C4 0.9348(3) 0.5633(4) 0.3728(4) 0.0190(9) Uani d 1 . .
H H4A 0.9857 0.5767 0.3123 0.023 Uiso calc 1 . .
C C5 0.8946(3) 0.4586(4) 0.4364(4) 0.0171(9) Uani d 1 . .
H H5A 0.9214 0.3993 0.4210 0.021 Uiso calc 1 . .
C C6 0.8166(3) 0.4392(4) 0.5213(3) 0.0149(9) Uani d 1 . .
H H6A 0.7902 0.3673 0.5620 0.018 Uiso calc 1 . .
C C7 0.6791(3) 0.5710(3) 0.6850(3) 0.0167(9) Uani d 1 . .
C C8 0.7583(3) 0.5611(4) 0.7512(4) 0.0203(9) Uani d 1 . .
H H8A 0.8216 0.5177 0.7512 0.024 Uiso calc 1 . .
C C9 0.7450(4) 0.6141(4) 0.8168(4) 0.0262(10) Uani d 1 . .
H H9A 0.7989 0.6065 0.8617 0.031 Uiso calc 1 . .
C C10 0.6529(4) 0.6782(4) 0.8166(4) 0.0298(11) Uani d 1 . .
H H10A 0.6436 0.7142 0.8617 0.036 Uiso calc 1 . .
C C11 0.5748(4) 0.6898(4) 0.7509(4) 0.0254(11) Uani d 1 . .
H H11A 0.5118 0.7337 0.7509 0.030 Uiso calc 1 . .
C C12 0.5885(4) 0.6368(4) 0.6845(4) 0.0205(9) Uani d 1 . .
H H12A 0.5350 0.6461 0.6385 0.025 Uiso calc 1 . .
C C13 0.6320(3) 0.8012(3) 0.1977(4) 0.0147(9) Uani d 1 . .
C C14 0.6592(3) 0.8810(4) 0.0865(4) 0.0173(9) Uani d 1 . .
H H14A 0.6302 0.8789 0.0273 0.021 Uiso calc 1 . .
C C15 0.7272(4) 0.9618(4) 0.0627(4) 0.0224(10) Uani d 1 . .
H H15A 0.7438 1.0146 -0.0126 0.027 Uiso calc 1 . .
C C16 0.7714(4) 0.9671(4) 0.1468(4) 0.0238(11) Uani d 1 . .
H H16A 0.8185 1.0226 0.1296 0.029 Uiso calc 1 . .
C C17 0.7457(4) 0.8899(4) 0.2568(4) 0.0208(10) Uani d 1 . .
H H17A 0.7755 0.8924 0.3154 0.025 Uiso calc 1 . .
C C18 0.6762(3) 0.8086(3) 0.2813(4) 0.0154(9) Uani d 1 . .
H H18A 0.6586 0.7572 0.3568 0.018 Uiso calc 1 . .
C C19 0.5232(3) 0.6974(4) 0.1504(3) 0.0140(8) Uani d 1 . .
C C20 0.5248(4) 0.5954(4) 0.1537(4) 0.0202(9) Uani d 1 . .
H H20A 0.5633 0.5331 0.2073 0.024 Uiso calc 1 . .
C C21 0.4706(4) 0.5814(4) 0.0793(4) 0.0249(10) Uani d 1 . .
H H21A 0.4722 0.5101 0.0830 0.030 Uiso calc 1 . .
C C22 0.4153(4) 0.6706(4) 0.0016(4) 0.0246(10) Uani d 1 . .
H H22A 0.3810 0.6620 -0.0509 0.030 Uiso calc 1 . .
C C23 0.4095(3) 0.7730(4) -0.0007(4) 0.0229(10) Uani d 1 . .
H H23A 0.3696 0.8342 -0.0537 0.028 Uiso calc 1 . .
C C24 0.4611(3) 0.7876(4) 0.0734(4) 0.0197(9) Uani d 1 . .
H H24A 0.4549 0.8579 0.0727 0.024 Uiso calc 1 . .
C C25 0.8398(3) 0.5580(4) 0.1525(4) 0.0178(9) Uani d 1 . .
C C26 0.8081(4) 0.6696(4) 0.0868(4) 0.0218(10) Uani d 1 . .
H H26A 0.7373 0.6946 0.0962 0.026 Uiso calc 1 . .
C C27 0.8765(4) 0.7462(4) 0.0078(4) 0.0299(11) Uani d 1 . .
H H27A 0.8532 0.8224 -0.0346 0.036 Uiso calc 1 . .
C C28 0.9786(4) 0.7094(4) -0.0078(4) 0.0298(11) Uani d 1 . .
H H28A 1.0263 0.7601 -0.0617 0.036 Uiso calc 1 . .
C C29 1.0112(4) 0.5979(4) 0.0555(4) 0.0271(11) Uani d 1 . .
H H29A 1.0811 0.5726 0.0430 0.033 Uiso calc 1 . .
C C30 0.9446(3) 0.5233(4) 0.1360(4) 0.0224(10) Uani d 1 . .
H H30A 0.9696 0.4481 0.1805 0.027 Uiso calc 1 . .
C C31 0.7641(3) 0.3809(4) 0.2550(4) 0.0194(9) Uani d 1 . .
C C32 0.7791(3) 0.3575(4) 0.1648(4) 0.0242(10) Uani d 1 . .
H H32A 0.7946 0.4156 0.0917 0.029 Uiso calc 1 . .
C C33 0.7714(4) 0.2495(5) 0.1822(5) 0.0279(11) Uani d 1 . .
H H33A 0.7838 0.2344 0.1209 0.033 Uiso calc 1 . .
C C34 0.7463(4) 0.1649(4) 0.2860(5) 0.0295(12) Uani d 1 . .
H H34A 0.7407 0.0918 0.2967 0.035 Uiso calc 1 . .
C C35 0.7291(4) 0.1870(4) 0.3758(5) 0.0298(11) Uani d 1 . .
H H35A 0.7110 0.1288 0.4481 0.036 Uiso calc 1 . .
C C36 0.7382(3) 0.2932(4) 0.3602(4) 0.0234(10) Uani d 1 . .
H H36A 0.7267 0.3069 0.4224 0.028 Uiso calc 1 . .
C C37 0.6008(3) 0.1578(4) 0.6696(3) 0.0155(9) Uani d 1 . .
C C38 0.5506(3) 0.1928(4) 0.5726(3) 0.0178(9) Uani d 1 . .
H H38A 0.5553 0.2678 0.5155 0.021 Uiso calc 1 . .
C C39 0.4943(4) 0.1223(4) 0.5565(4) 0.0225(10) Uani d 1 . .
H H39A 0.4616 0.1489 0.4892 0.027 Uiso calc 1 . .
C C40 0.4859(4) 0.0141(4) 0.6380(4) 0.0230(10) Uani d 1 . .
H H40A 0.4477 -0.0348 0.6274 0.028 Uiso calc 1 . .
C C41 0.5337(3) -0.0241(4) 0.7369(4) 0.0233(10) Uani d 1 . .
H H41A 0.5276 -0.0990 0.7936 0.028 Uiso calc 1 . .
C C42 0.5899(3) 0.0469(4) 0.7526(4) 0.0186(9) Uani d 1 . .
H H42A 0.6216 0.0201 0.8205 0.022 Uiso calc 1 . .
C C43 0.7467(3) 0.1943(4) 0.7385(3) 0.0167(9) Uani d 1 . .
C C44 0.8148(3) 0.1077(4) 0.7362(4) 0.0207(10) Uani d 1 . .
H H44A 0.7968 0.0706 0.6979 0.025 Uiso calc 1 . .
C C45 0.9077(4) 0.0742(4) 0.7877(4) 0.0285(11) Uani d 1 . .
H H45A 0.9517 0.0144 0.7852 0.034 Uiso calc 1 . .
C C46 0.9372(4) 0.1280(4) 0.8436(4) 0.0310(12) Uani d 1 . .
H H46A 1.0007 0.1051 0.8795 0.037 Uiso calc 1 . .
C C47 0.8718(4) 0.2152(4) 0.8456(4) 0.0266(11) Uani d 1 . .
H H47A 0.8913 0.2534 0.8822 0.032 Uiso calc 1 . .
C C48 0.7779(3) 0.2476(4) 0.7946(4) 0.0211(10) Uani d 1 . .
H H48A 0.7339 0.3071 0.7977 0.025 Uiso calc 1 . .
C C49 1.0007(4) 0.8477(5) 0.5371(5) 0.0363(13) Uani d 1 . .
H H49A 1.0683 0.8361 0.5061 0.044 Uiso calc 1 . .
C C50 0.9877(4) 0.8289(5) 0.6451(5) 0.0380(13) Uani d 1 . .
H H50A 1.0458 0.8023 0.6895 0.046 Uiso calc 1 . .
C C51 0.8906(5) 0.8483(5) 0.6894(5) 0.0424(14) Uani d 1 . .
H H51A 0.8823 0.8369 0.7637 0.051 Uiso calc 1 . .
C C52 0.8041(4) 0.8847(5) 0.6255(5) 0.0365(13) Uani d 1 . .
H H52A 0.7368 0.8977 0.6560 0.044 Uiso calc 1 . .
C C53 0.8177(4) 0.9014(4) 0.5189(5) 0.0326(12) Uani d 1 . .
H H53A 0.7592 0.9254 0.4752 0.039 Uiso calc 1 . .
C C54 0.9157(4) 0.8838(5) 0.4732(5) 0.0329(12) Uani d 1 . .
H H54A 0.9243 0.8963 0.3985 0.039 Uiso calc 1 . .

loop_
_atom_site_aniso_label
_atom_site_aniso_U_11
_atom_site_aniso_U_22
_atom_site_aniso_U_33
_atom_site_aniso_U_12
_atom_site_aniso_U_13
_atom_site_aniso_U_23
Er1 0.01054(9) 0.01134(10) 0.01106(9) -0.00114(7) -0.00026(7) -0.00374(7)
Er2 0.01002(9) 0.01011(10) 0.01026(8) -0.00106(7) -0.00127(7) -0.00248(7)
O1 0.0114(14) 0.0144(15) 0.0126(13) -0.0020(11) 0.0011(11) -0.0060(11)
N1 0.0160(18) 0.0145(18) 0.0150(16) -0.0019(14) -0.0014(14) -0.0072(14)
N2 0.0142(17) 0.0123(17) 0.0125(16) -0.0025(14) -0.0005(13) -0.0059(14)
N3 0.0184(18) 0.0159(19) 0.0183(17) -0.0009(15) -0.0016(15) -0.0072(15)
N4 0.0132(17) 0.0133(18) 0.0149(16) -0.0011(14) -0.0026(13) -0.0063(14)
C1 0.014(2) 0.012(2) 0.0132(18) -0.0010(16) -0.0058(16) -0.0014(16)
C2 0.016(2) 0.017(2) 0.021(2) -0.0027(17) -0.0060(17) -0.0075(18)
C3 0.015(2) 0.022(3) 0.022(2) -0.0070(18) -0.0036(18) -0.0042(18)
C4 0.012(2) 0.025(2) 0.016(2) -0.0036(17) -0.0029(16) -0.0057(18)
C5 0.016(2) 0.018(2) 0.0156(19) 0.0047(17) -0.0063(17) -0.0064(17)
C6 0.012(2) 0.017(2) 0.0135(18) -0.0032(16) -0.0037(15) -0.0043(16)
C7 0.021(2) 0.012(2) 0.0162(19) -0.0026(17) -0.0014(17) -0.0054(16)
C8 0.021(2) 0.018(2) 0.022(2) -0.0006(18) -0.0034(18) -0.0088(18)
C9 0.028(2) 0.027(3) 0.028(2) -0.003(2) -0.008(2) -0.015(2)
C10 0.045(3) 0.025(3) 0.027(2) -0.001(2) -0.004(2) -0.018(2)
C11 0.028(3) 0.020(2) 0.030(2) 0.002(2) -0.004(2) -0.014(2)
C12 0.023(2) 0.019(2) 0.018(2) -0.0013(18) -0.0055(18) -0.0068(18)
C13 0.010(2) 0.011(2) 0.018(2) 0.0024(15) -0.0012(16) -0.0035(16)
C14 0.019(2) 0.015(2) 0.019(2) -0.0018(17) -0.0008(17) -0.0081(17)
C15 0.023(2) 0.012(2) 0.026(2) -0.0031(18) 0.0059(19) -0.0053(18)
C16 0.019(2) 0.016(2) 0.039(3) -0.0037(18) 0.000(2) -0.015(2)
C17 0.021(2) 0.018(2) 0.029(2) 0.0010(18) -0.0042(19) -0.016(2)
C18 0.015(2) 0.012(2) 0.018(2) 0.0008(16) -0.0039(16) -0.0058(16)
C19 0.0080(19) 0.018(2) 0.0136(18) -0.0033(16) 0.0017(15) -0.0053(16)
C20 0.024(2) 0.017(2) 0.018(2) -0.0017(18) -0.0071(18) -0.0058(18)
C21 0.034(3) 0.022(2) 0.023(2) -0.005(2) -0.007(2) -0.012(2)
C22 0.023(2) 0.034(3) 0.019(2) 0.000(2) -0.0063(18) -0.014(2)
C23 0.021(2) 0.027(3) 0.016(2) 0.0011(19) -0.0050(18) -0.0067(19)
C24 0.019(2) 0.018(2) 0.020(2) 0.0005(18) -0.0010(17) -0.0070(18)
C25 0.021(2) 0.018(2) 0.019(2) -0.0015(18) -0.0006(17) -0.0119(18)
C26 0.018(2) 0.024(3) 0.024(2) 0.0005(19) 0.0035(18) -0.013(2)
C27 0.027(3) 0.028(3) 0.027(3) -0.007(2) 0.008(2) -0.009(2)
C28 0.029(3) 0.032(3) 0.030(3) -0.011(2) 0.006(2) -0.016(2)
C29 0.020(2) 0.039(3) 0.028(2) -0.002(2) 0.003(2) -0.020(2)
C30 0.017(2) 0.028(3) 0.023(2) -0.0006(19) -0.0032(18) -0.013(2)
C31 0.009(2) 0.026(2) 0.028(2) 0.0013(17) 0.0000(17) -0.018(2)
C32 0.019(2) 0.029(3) 0.030(2) -0.003(2) -0.0010(19) -0.018(2)
C33 0.017(2) 0.041(3) 0.042(3) 0.001(2) -0.006(2) -0.033(3)
C34 0.020(2) 0.028(3) 0.052(3) -0.004(2) 0.005(2) -0.028(3)
C35 0.024(2) 0.023(3) 0.042(3) -0.005(2) 0.004(2) -0.016(2)
C36 0.018(2) 0.026(3) 0.031(3) -0.0043(19) 0.0055(19) -0.019(2)
C37 0.014(2) 0.017(2) 0.0130(18) 0.0007(17) 0.0023(16) -0.0063(17)
C38 0.019(2) 0.015(2) 0.0162(19) -0.0011(17) 0.0018(17) -0.0049(17)
C39 0.021(2) 0.027(3) 0.024(2) -0.0035(19) 0.0029(19) -0.016(2)
C40 0.025(2) 0.022(2) 0.029(2) -0.0068(19) 0.003(2) -0.018(2)
C41 0.028(2) 0.014(2) 0.025(2) -0.0029(19) 0.007(2) -0.0091(19)
C42 0.019(2) 0.018(2) 0.017(2) 0.0001(17) -0.0018(17) -0.0072(18)
C43 0.011(2) 0.015(2) 0.0128(18) 0.0003(16) -0.0007(15) 0.0014(16)
C44 0.017(2) 0.021(2) 0.019(2) 0.0022(18) -0.0004(17) -0.0063(18)
C45 0.018(2) 0.027(3) 0.026(2) 0.002(2) 0.0027(19) -0.003(2)
C46 0.013(2) 0.035(3) 0.025(2) -0.001(2) -0.0031(19) 0.001(2)
C47 0.022(2) 0.028(3) 0.020(2) -0.011(2) -0.0058(19) -0.0003(19)
C48 0.017(2) 0.016(2) 0.019(2) -0.0024(18) -0.0006(17) -0.0003(17)
C49 0.027(3) 0.038(3) 0.047(3) -0.004(2) -0.001(2) -0.022(3)
C50 0.033(3) 0.037(3) 0.039(3) -0.005(2) -0.007(2) -0.012(3)
C51 0.050(4) 0.049(4) 0.029(3) -0.010(3) -0.002(3) -0.017(3)
C52 0.033(3) 0.036(3) 0.036(3) -0.005(2) 0.003(2) -0.014(2)
C53 0.032(3) 0.031(3) 0.036(3) -0.003(2) -0.007(2) -0.016(2)
C54 0.034(3) 0.038(3) 0.031(3) -0.006(2) 0.001(2) -0.019(2)

loop_
_atom_type_symbol
_atom_type_description
_atom_type_scat_dispersion_real
_atom_type_scat_dispersion_imag
_atom_type_scat_source
C C 0.0033 0.0016 'International Tables Vol C Tables 4.2.6.8 and 6.1.1.4'
H H 0.0000 0.0000 'International Tables Vol C Tables 4.2.6.8 and 6.1.1.4'
N N 0.0061 0.0033 'International Tables Vol C Tables 4.2.6.8 and 6.1.1.4'
O O 0.0106 0.0060 'International Tables Vol C Tables 4.2.6.8 and 6.1.1.4'
Er Er -0.2586 4.9576 'International Tables Vol C Tables 4.2.6.8 and 6.1.1.4'

loop_
_geom_angle_atom_site_label_1
_geom_angle_atom_site_label_2
_geom_angle_atom_site_label_3
_geom_angle_site_symmetry_1
_geom_angle_site_symmetry_3
_geom_angle
_geom_angle_publ_flag
Cnt Er1 O1 . . 103.8 ?
Cnt Er1 N1 . . 148.5 ?
Cnt Er1 N2 . . 106.2 ?
O1 Er1 N3 . . 102.87(12) ?
O1 Er1 N2 . . 81.47(11) ?
N3 Er1 N2 . . 102.68(13) ?
O1 Er1 C6 . . 78.87(11) ?
N3 Er1 C6 . . 95.72(13) ?
N2 Er1 C6 . . 155.59(12) ?
O1 Er1 C5 . . 104.41(12) ?
N3 Er1 C5 . . 77.15(13) ?
N2 Er1 C5 . . 174.04(12) ?
C6 Er1 C5 . . 28.87(12) ?
O1 Er1 C18 . . 107.51(12) ?
N3 Er1 C18 . . 137.18(13) ?
N2 Er1 C18 . . 54.34(12) ?
C6 Er1 C18 . . 119.04(13) ?
C5 Er1 C18 . . 121.87(13) ?
O1 Er1 C13 . . 105.59(11) ?
N3 Er1 C13 . . 113.71(13) ?
N2 Er1 C13 . . 30.18(11) ?
C6 Er1 C13 . . 147.75(13) ?
C5 Er1 C13 . . 144.46(12) ?
C18 Er1 C13 . . 28.76(12) ?
O1 Er1 C1 . . 76.44(11) ?
N3 Er1 C1 . . 125.21(13) ?
N2 Er1 C1 . . 130.40(12) ?
C6 Er1 C1 . . 29.58(12) ?
C5 Er1 C1 . . 51.58(12) ?
C18 Er1 C1 . . 91.24(12) ?
C13 Er1 C1 . . 119.16(12) ?
O1 Er1 C4 . . 129.68(12) ?
N3 Er1 C4 . . 85.36(13) ?
N2 Er1 C4 . . 145.78(12) ?
C6 Er1 C4 . . 50.82(12) ?
C5 Er1 C4 . . 28.43(12) ?
C18 Er1 C4 . . 97.37(13) ?
C13 Er1 C4 . . 116.22(12) ?
C1 Er1 C4 . . 59.66(12) ?
O1 Er1 C25 . . 130.35(12) ?
N3 Er1 C25 . . 28.19(12) ?
N2 Er1 C25 . . 98.55(12) ?
C6 Er1 C25 . . 105.17(13) ?
C5 Er1 C25 . . 78.44(13) ?
C18 Er1 C25 . . 112.34(12) ?
C13 Er1 C25 . . 96.02(12) ?
C1 Er1 C25 . . 129.44(12) ?
C4 Er1 C25 . . 72.95(12) ?
O1 Er1 C2 . . 100.08(11) ?
N3 Er1 C2 . . 132.84(13) ?
N2 Er1 C2 . . 121.19(12) ?
C6 Er1 C2 . . 49.61(12) ?
C5 Er1 C2 . . 57.37(13) ?
C18 Er1 C2 . . 70.02(12) ?
C13 Er1 C2 . . 98.66(12) ?
C1 Er1 C2 . . 27.89(11) ?
C4 Er1 C2 . . 48.81(12) ?
C25 Er1 C2 . . 120.41(12) ?
O1 Er1 C3 . . 125.75(12) ?
N3 Er1 C3 . . 111.63(13) ?
N2 Er1 C3 . . 126.87(12) ?
C6 Er1 C3 . . 57.72(12) ?
C5 Er1 C3 . . 48.83(13) ?
C18 Er1 C3 . . 73.12(12) ?
C13 Er1 C3 . . 97.40(12) ?
C1 Er1 C3 . . 49.59(12) ?
C4 Er1 C3 . . 27.32(12) ?
C25 Er1 C3 . . 93.91(12) ?
C2 Er1 C3 . . 27.06(11) ?
O1 Er2 O1 . 2_666 76.46(11) ?
O1 Er2 N1 . . 86.63(11) ?
O1 Er2 N1 2_666 . 115.28(12) ?
O1 Er2 N4 . . 107.41(11) ?
O1 Er2 N4 2_666 . 145.79(11) ?
N1 Er2 N4 . . 98.93(12) ?
O1 Er2 N2 . 2_666 140.60(11) ?
O1 Er2 N2 2_666 2_666 74.44(10) ?
N1 Er2 N2 . 2_666 129.93(12) ?
N4 Er2 N2 . 2_666 83.60(12) ?
O1 Er2 C19 . 2_666 167.75(11) ?
O1 Er2 C19 2_666 2_666 91.60(11) ?
N1 Er2 C19 . 2_666 101.16(12) ?
N4 Er2 C19 . 2_666 80.92(12) ?
N2 Er2 C19 2_666 2_666 29.38(11) ?
O1 Er2 Er2 . 2_666 38.79(7) ?
O1 Er2 Er2 2_666 2_666 37.67(7) ?
N1 Er2 Er2 . 2_666 103.78(9) ?
N4 Er2 Er2 . 2_666 136.14(9) ?
N2 Er2 Er2 2_666 2_666 108.23(8) ?
C19 Er2 Er2 2_666 2_666 129.22(8) ?
O1 Er2 Er1 . 2_666 104.75(7) ?
O1 Er2 Er1 2_666 2_666 33.22(7) ?
N1 Er2 Er1 . 2_666 133.86(9) ?
N4 Er2 Er1 . 2_666 118.69(8) ?
N2 Er2 Er1 2_666 2_666 41.42(8) ?
C19 Er2 Er1 2_666 2_666 63.05(8) ?
Er2 Er2 Er1 2_666 2_666 67.723(6) ?
O1 Er2 Er1 . . 22.83(7) ?
O1 Er2 Er1 2_666 . 93.38(7) ?
N1 Er2 Er1 . . 65.26(9) ?
N4 Er2 Er1 . . 101.68(8) ?
N2 Er2 Er1 2_666 . 163.43(8) ?
C19 Er2 Er1 2_666 . 166.36(8) ?
Er2 Er2 Er1 2_666 . 57.225(7) ?
Er1 Er2 Er1 2_666 . 124.949(6) ?
Er1 O1 Er2 . . 133.25(14) ?
Er1 O1 Er2 . 2_666 110.82(12) ?
Er2 O1 Er2 . 2_666 103.54(11) ?
C1 N1 C7 . . 116.7(3) ?
C1 N1 Er2 . . 116.2(3) ?
C7 N1 Er2 . . 125.9(3) ?
C13 N2 C19 . . 119.3(3) ?
C13 N2 Er1 . . 92.6(2) ?
C19 N2 Er1 . . 128.1(3) ?
C13 N2 Er2 . 2_666 138.0(3) ?
C19 N2 Er2 . 2_666 88.7(2) ?
Er1 N2 Er2 . 2_666 92.84(11) ?
C31 N3 C25 . . 117.6(4) ?
C31 N3 Er1 . . 137.7(3) ?
C25 N3 Er1 . . 103.8(3) ?
C43 N4 C37 . . 117.5(4) ?
C43 N4 Er2 . . 130.3(3) ?
C37 N4 Er2 . . 111.8(3) ?
N1 C1 C2 . . 124.2(4) ?
N1 C1 C6 . . 119.8(4) ?
C2 C1 C6 . . 115.7(4) ?
N1 C1 Er1 . . 112.7(3) ?
C2 C1 Er1 . . 80.6(2) ?
C6 C1 Er1 . . 71.0(2) ?
C3 C2 C1 . . 121.8(4) ?
C3 C2 Er1 . . 76.5(3) ?
C1 C2 Er1 . . 71.5(2) ?
C3 C2 H2A . . 119.1 ?
C1 C2 H2A . . 119.1 ?
Er1 C2 H2A . . 124.5 ?
C4 C3 C2 . . 121.0(4) ?
C4 C3 Er1 . . 72.1(2) ?
C2 C3 Er1 . . 76.4(2) ?
C4 C3 H3A . . 119.5 ?
C2 C3 H3A . . 119.5 ?
Er1 C3 H3A . . 123.4 ?
C3 C4 C5 . . 118.4(4) ?
C3 C4 Er1 . . 80.6(2) ?
C5 C4 Er1 . . 71.8(2) ?
C3 C4 H4A . . 120.8 ?
C5 C4 H4A . . 120.8 ?
Er1 C4 H4A . . 117.7 ?
C6 C5 C4 . . 121.6(4) ?
C6 C5 Er1 . . 74.6(2) ?
C4 C5 Er1 . . 79.8(3) ?
C6 C5 H5A . . 119.2 ?
C4 C5 H5A . . 119.2 ?
Er1 C5 H5A . . 117.0 ?
C5 C6 C1 . . 121.3(4) ?
C5 C6 Er1 . . 76.5(2) ?
C1 C6 Er1 . . 79.4(2) ?
C5 C6 H6A . . 119.4 ?
C1 C6 H6A . . 119.4 ?
Er1 C6 H6A . . 115.2 ?
C12 C7 C8 . . 118.6(4) ?
C12 C7 N1 . . 121.1(4) ?
C8 C7 N1 . . 120.2(4) ?
C9 C8 C7 . . 120.7(4) ?
C9 C8 H8A . . 119.7 ?
C7 C8 H8A . . 119.7 ?
C8 C9 C10 . . 119.9(4) ?
C8 C9 H9A . . 120.1 ?
C10 C9 H9A . . 120.1 ?
C11 C10 C9 . . 120.1(5) ?
C11 C10 H10A . . 119.9 ?
C9 C10 H10A . . 119.9 ?
C10 C11 C12 . . 119.9(5) ?
C10 C11 H11A . . 120.0 ?
C12 C11 H11A . . 120.0 ?
C7 C12 C11 . . 120.8(4) ?
C7 C12 H12A . . 119.6 ?
C11 C12 H12A . . 119.6 ?
C18 C13 N2 . . 116.8(4) ?
C18 C13 C14 . . 117.1(4) ?
N2 C13 C14 . . 125.3(4) ?
C18 C13 Er1 . . 75.3(2) ?
N2 C13 Er1 . . 57.2(2) ?
C14 C13 Er1 . . 131.7(3) ?
C15 C14 C13 . . 121.1(4) ?
C15 C14 H14A . . 119.5 ?
C13 C14 H14A . . 119.5 ?
C14 C15 C16 . . 121.1(4) ?
C14 C15 H15A . . 119.4 ?
C16 C15 H15A . . 119.4 ?
C15 C16 C17 . . 118.9(4) ?
C15 C16 H16A . . 120.5 ?
C17 C16 H16A . . 120.5 ?
C16 C17 C18 . . 120.1(4) ?
C16 C17 H17A . . 120.0 ?
C18 C17 H17A . . 120.0 ?
C13 C18 C17 . . 121.7(4) ?
C13 C18 Er1 . . 75.9(2) ?
C17 C18 Er1 . . 129.9(3) ?
C13 C18 H18A . . 119.2 ?
C17 C18 H18A . . 119.2 ?
Er1 C18 H18A . . 65.9 ?
C20 C19 C24 . . 118.4(4) ?
C20 C19 N2 . . 118.0(4) ?
C24 C19 N2 . . 123.4(4) ?
C20 C19 Er2 . 2_666 87.9(3) ?
C24 C19 Er2 . 2_666 116.4(3) ?
N2 C19 Er2 . 2_666 61.94(19) ?
C19 C20 C21 . . 121.1(4) ?
C19 C20 H20A . . 119.4 ?
C21 C20 H20A . . 119.4 ?
C22 C21 C20 . . 119.9(5) ?
C22 C21 H21A . . 120.1 ?
C20 C21 H21A . . 120.1 ?
C21 C22 C23 . . 120.0(4) ?
C21 C22 H22A . . 120.0 ?
C23 C22 H22A . . 120.0 ?
C22 C23 C24 . . 120.8(4) ?
C22 C23 H23A . . 119.6 ?
C24 C23 H23A . . 119.6 ?
C23 C24 C19 . . 119.7(4) ?
C23 C24 H24A . . 120.2 ?
C19 C24 H24A . . 120.2 ?
C26 C25 C30 . . 117.5(4) ?
C26 C25 N3 . . 119.1(4) ?
C30 C25 N3 . . 123.0(4) ?
C26 C25 Er1 . . 84.9(3) ?
C30 C25 Er1 . . 134.4(3) ?
N3 C25 Er1 . . 48.0(2) ?
C25 C26 C27 . . 122.3(4) ?
C25 C26 H26A . . 118.8 ?
C27 C26 H26A . . 118.8 ?
C28 C27 C26 . . 118.9(5) ?
C28 C27 H27A . . 120.6 ?
C26 C27 H27A . . 120.6 ?
C27 C28 C29 . . 119.6(5) ?
C27 C28 H28A . . 120.2 ?
C29 C28 H28A . . 120.2 ?
C30 C29 C28 . . 121.4(5) ?
C30 C29 H29A . . 119.3 ?
C28 C29 H29A . . 119.3 ?
C29 C30 C25 . . 120.2(5) ?
C29 C30 H30A . . 119.9 ?
C25 C30 H30A . . 119.9 ?
N3 C31 C36 . . 121.0(4) ?
N3 C31 C32 . . 121.5(4) ?
C36 C31 C32 . . 117.5(4) ?
C33 C32 C31 . . 120.3(5) ?
C33 C32 H32A . . 119.8 ?
C31 C32 H32A . . 119.8 ?
C34 C33 C32 . . 121.1(5) ?
C34 C33 H33A . . 119.5 ?
C32 C33 H33A . . 119.5 ?
C33 C34 C35 . . 119.4(5) ?
C33 C34 H34A . . 120.3 ?
C35 C34 H34A . . 120.3 ?
C36 C35 C34 . . 120.2(5) ?
C36 C35 H35A . . 119.9 ?
C34 C35 H35A . . 119.9 ?
C35 C36 C31 . . 121.5(5) ?
C35 C36 H36A . . 119.3 ?
C31 C36 H36A . . 119.3 ?
C38 C37 C42 . . 116.8(4) ?
C38 C37 N4 . . 119.5(4) ?
C42 C37 N4 . . 123.6(4) ?
C39 C38 C37 . . 122.5(4) ?
C39 C38 H38A . . 118.8 ?
C37 C38 H38A . . 118.8 ?
C40 C39 C38 . . 119.7(5) ?
C40 C39 H39A . . 120.1 ?
C38 C39 H39A . . 120.1 ?
C39 C40 C41 . . 119.8(4) ?
C39 C40 H40A . . 120.1 ?
C41 C40 H40A . . 120.1 ?
C42 C41 C40 . . 120.3(4) ?
C42 C41 H41A . . 119.9 ?
C40 C41 H41A . . 119.9 ?
C41 C42 C37 . . 121.0(4) ?
C41 C42 H42A . . 119.5 ?
C37 C42 H42A . . 119.5 ?
C44 C43 C48 . . 116.7(4) ?
C44 C43 N4 . . 123.6(4) ?
C48 C43 N4 . . 119.5(4) ?
C45 C44 C43 . . 122.2(5) ?
C45 C44 H44A . . 118.9 ?
C43 C44 H44A . . 118.9 ?
C44 C45 C46 . . 120.3(5) ?
C44 C45 H45A . . 119.8 ?
C46 C45 H45A . . 119.8 ?
C47 C46 C45 . . 118.7(5) ?
C47 C46 H46A . . 120.7 ?
C45 C46 H46A . . 120.7 ?
C46 C47 C48 . . 120.7(5) ?
C46 C47 H47A . . 119.7 ?
C48 C47 H47A . . 119.7 ?
C47 C48 C43 . . 121.5(5) ?
C47 C48 H48A . . 119.3 ?
C43 C48 H48A . . 119.3 ?
C50 C49 C54 . . 120.0(5) ?
C50 C49 H49A . . 120.0 ?
C54 C49 H49A . . 120.0 ?
C49 C50 C51 . . 120.2(6) ?
C49 C50 H50A . . 119.9 ?
C51 C50 H50A . . 119.9 ?
C50 C51 C52 . . 120.3(5) ?
C50 C51 H51A . . 119.9 ?
C52 C51 H51A . . 119.9 ?
C53 C52 C51 . . 119.0(5) ?
C53 C52 H52A . . 120.5 ?
C51 C52 H52A . . 120.5 ?
C52 C53 C54 . . 121.0(5) ?
C52 C53 H53A . . 119.5 ?
C54 C53 H53A . . 119.5 ?
C49 C54 C53 . . 119.6(5) ?
C49 C54 H54A . . 120.2 ?
C53 C54 H54A . . 120.2 ?

loop_
_geom_bond_atom_site_label_1
_geom_bond_atom_site_label_2
_geom_bond_site_symmetry_2
_geom_bond_distance
_geom_bond_publ_flag
Er1 Cnt . 2.516 ?
Er1 O1 . 2.095(3) ?
Er1 N3 . 2.222(3) ?
Er1 N2 . 2.367(4) ?
Er1 C6 . 2.761(4) ?
Er1 C5 . 2.784(4) ?
Er1 C18 . 2.805(4) ?
Er1 C13 . 2.812(4) ?
Er1 C1 . 2.871(4) ?
Er1 C4 . 2.884(4) ?
Er1 C25 . 2.904(4) ?
Er1 C2 . 2.988(4) ?
Er1 C3 . 2.989(4) ?
Er2 O1 . 2.190(3) ?
Er2 O1 2_666 2.245(3) ?
Er2 N1 . 2.303(3) ?
Er2 N4 . 2.313(4) ?
Er2 N2 2_666 2.563(3) ?
Er2 C19 2_666 2.903(4) ?
Er2 Er2 2_666 3.4836(4) ?
Er2 Er1 2_666 3.5734(3) ?
O1 Er2 2_666 2.245(3) ?
N1 C1 . 1.376(5) ?
N1 C7 . 1.434(5) ?
N2 C13 . 1.415(5) ?
N2 C19 . 1.425(5) ?
N2 Er2 2_666 2.563(3) ?
N3 C31 . 1.393(6) ?
N3 C25 . 1.412(5) ?
N4 C43 . 1.408(5) ?
N4 C37 . 1.411(5) ?
C1 C2 . 1.417(6) ?
C1 C6 . 1.442(6) ?
C2 C3 . 1.398(6) ?
C2 H2A . 0.9500 ?
C3 C4 . 1.391(6) ?
C3 H3A . 0.9500 ?
C4 C5 . 1.395(6) ?
C4 H4A . 0.9500 ?
C5 C6 . 1.383(6) ?
C5 H5A . 0.9500 ?
C6 H6A . 0.9500 ?
C7 C12 . 1.385(6) ?
C7 C8 . 1.403(6) ?
C8 C9 . 1.387(6) ?
C8 H8A . 0.9500 ?
C9 C10 . 1.389(7) ?
C9 H9A . 0.9500 ?
C10 C11 . 1.380(7) ?
C10 H10A . 0.9500 ?
C11 C12 . 1.397(6) ?
C11 H11A . 0.9500 ?
C12 H12A . 0.9500 ?
C13 C18 . 1.395(6) ?
C13 C14 . 1.416(6) ?
C14 C15 . 1.383(6) ?
C14 H14A . 0.9500 ?
C15 C16 . 1.386(7) ?
C15 H15A . 0.9500 ?
C16 C17 . 1.392(7) ?
C16 H16A . 0.9500 ?
C17 C18 . 1.400(6) ?
C17 H17A . 0.9500 ?
C18 H18A . 0.9500 ?
C19 C20 . 1.372(6) ?
C19 C24 . 1.416(6) ?
C19 Er2 2_666 2.903(4) ?
C20 C21 . 1.403(6) ?
C20 H20A . 0.9500 ?
C21 C22 . 1.367(7) ?
C21 H21A . 0.9500 ?
C22 C23 . 1.380(7) ?
C22 H22A . 0.9500 ?
C23 C24 . 1.385(6) ?
C23 H23A . 0.9500 ?
C24 H24A . 0.9500 ?
C25 C26 . 1.392(6) ?
C25 C30 . 1.404(6) ?
C26 C27 . 1.394(6) ?
C26 H26A . 0.9500 ?
C27 C28 . 1.379(7) ?
C27 H27A . 0.9500 ?
C28 C29 . 1.387(7) ?
C28 H28A . 0.9500 ?
C29 C30 . 1.375(6) ?
C29 H29A . 0.9500 ?
C30 H30A . 0.9500 ?
C31 C36 . 1.398(7) ?
C31 C32 . 1.408(6) ?
C32 C33 . 1.393(7) ?
C32 H32A . 0.9500 ?
C33 C34 . 1.368(8) ?
C33 H33A . 0.9500 ?
C34 C35 . 1.391(7) ?
C34 H34A . 0.9500 ?
C35 C36 . 1.381(7) ?
C35 H35A . 0.9500 ?
C36 H36A . 0.9500 ?
C37 C38 . 1.397(6) ?
C37 C42 . 1.405(6) ?
C38 C39 . 1.386(6) ?
C38 H38A . 0.9500 ?
C39 C40 . 1.370(7) ?
C39 H39A . 0.9500 ?
C40 C41 . 1.396(7) ?
C40 H40A . 0.9500 ?
C41 C42 . 1.388(6) ?
C41 H41A . 0.9500 ?
C42 H42A . 0.9500 ?
C43 C44 . 1.398(6) ?
C43 C48 . 1.406(7) ?
C44 C45 . 1.383(6) ?
C44 H44A . 0.9500 ?
C45 C46 . 1.399(8) ?
C45 H45A . 0.9500 ?
C46 C47 . 1.385(7) ?
C46 H46A . 0.9500 ?
C47 C48 . 1.393(6) ?
C47 H47A . 0.9500 ?
C48 H48A . 0.9500 ?
C49 C50 . 1.371(8) ?
C49 C54 . 1.383(8) ?
C49 H49A . 0.9500 ?
C50 C51 . 1.374(8) ?
C50 H50A . 0.9500 ?
C51 C52 . 1.398(8) ?
C51 H51A . 0.9500 ?
C52 C53 . 1.362(7) ?
C52 H52A . 0.9500 ?
C53 C54 . 1.384(7) ?
C53 H53A . 0.9500 ?
C54 H54A . 0.9500 ?

loop_
_geom_torsion_atom_site_label_1
_geom_torsion_atom_site_label_2
_geom_torsion_atom_site_label_3
_geom_torsion_atom_site_label_4
_geom_torsion_site_symmetry_1
_geom_torsion_site_symmetry_2
_geom_torsion_site_symmetry_3
_geom_torsion_site_symmetry_4
_geom_torsion
_geom_torsion_publ_flag
C7 N1 C1 C2 . . . . -31.7(6) ?
Er2 N1 C1 C2 . . . . 136.5(4) ?
C7 N1 C1 C6 . . . . 153.8(4) ?
Er2 N1 C1 C6 . . . . -38.0(5) ?
C7 N1 C1 Er1 . . . . -125.8(3) ?
Er2 N1 C1 Er1 . . . . 42.4(3) ?
N1 C1 C2 C3 . . . . -171.4(4) ?
C6 C1 C2 C3 . . . . 3.3(6) ?
Er1 C1 C2 C3 . . . . -60.2(4) ?
N1 C1 C2 Er1 . . . . -111.2(4) ?
C6 C1 C2 Er1 . . . . 63.5(3) ?
C1 C2 C3 C4 . . . . -1.3(7) ?
Er1 C2 C3 C4 . . . . -59.1(4) ?
C1 C2 C3 Er1 . . . . 57.8(4) ?
C2 C3 C4 C5 . . . . -2.1(6) ?
Er1 C3 C4 C5 . . . . -63.3(4) ?
C2 C3 C4 Er1 . . . . 61.2(4) ?
C3 C4 C5 C6 . . . . 3.3(6) ?
Er1 C4 C5 C6 . . . . -64.7(4) ?
C3 C4 C5 Er1 . . . . 68.0(4) ?
C4 C5 C6 C1 . . . . -1.2(6) ?
Er1 C5 C6 C1 . . . . -68.5(4) ?
C4 C5 C6 Er1 . . . . 67.3(4) ?
N1 C1 C6 C5 . . . . 172.8(4) ?
C2 C1 C6 C5 . . . . -2.1(6) ?
Er1 C1 C6 C5 . . . . 67.0(4) ?
N1 C1 C6 Er1 . . . . 105.9(4) ?
C2 C1 C6 Er1 . . . . -69.1(3) ?
C1 N1 C7 C12 . . . . 124.5(4) ?
Er2 N1 C7 C12 . . . . -42.3(5) ?
C1 N1 C7 C8 . . . . -59.9(5) ?
Er2 N1 C7 C8 . . . . 133.3(4) ?
C12 C7 C8 C9 . . . . 1.5(7) ?
N1 C7 C8 C9 . . . . -174.3(4) ?
C7 C8 C9 C10 . . . . -0.4(7) ?
C8 C9 C10 C11 . . . . -0.3(8) ?
C9 C10 C11 C12 . . . . 0.0(8) ?
C8 C7 C12 C11 . . . . -1.8(6) ?
N1 C7 C12 C11 . . . . 173.9(4) ?
C10 C11 C12 C7 . . . . 1.1(7) ?
C19 N2 C13 C18 . . . . 174.3(4) ?
Er1 N2 C13 C18 . . . . -48.5(4) ?
Er2 N2 C13 C18 2_666 . . . 48.7(6) ?
C19 N2 C13 C14 . . . . -16.4(6) ?
Er1 N2 C13 C14 . . . . 120.8(4) ?
Er2 N2 C13 C14 2_666 . . . -142.0(4) ?
C19 N2 C13 Er1 . . . . -137.2(4) ?
Er2 N2 C13 Er1 2_666 . . . 97.2(4) ?
C18 C13 C14 C15 . . . . 0.5(6) ?
N2 C13 C14 C15 . . . . -168.8(4) ?
Er1 C13 C14 C15 . . . . -93.8(5) ?
C13 C14 C15 C16 . . . . 0.3(7) ?
C14 C15 C16 C17 . . . . -0.6(7) ?
C15 C16 C17 C18 . . . . -0.1(7) ?
N2 C13 C18 C17 . . . . 169.1(4) ?
C14 C13 C18 C17 . . . . -1.1(6) ?
Er1 C13 C18 C17 . . . . 128.5(4) ?
N2 C13 C18 Er1 . . . . 40.6(3) ?
C14 C13 C18 Er1 . . . . -129.6(4) ?
C16 C17 C18 C13 . . . . 0.9(7) ?
C16 C17 C18 Er1 . . . . 99.2(5) ?
C13 N2 C19 C20 . . . . 142.4(4) ?
Er1 N2 C19 C20 . . . . 22.0(5) ?
Er2 N2 C19 C20 2_666 . . . -70.6(4) ?
C13 N2 C19 C24 . . . . -42.4(6) ?
Er1 N2 C19 C24 . . . . -162.8(3) ?
Er2 N2 C19 C24 2_666 . . . 104.6(4) ?
C13 N2 C19 Er2 . . . 2_666 -147.0(4) ?
Er1 N2 C19 Er2 . . . 2_666 92.6(2) ?
C24 C19 C20 C21 . . . . 3.1(6) ?
N2 C19 C20 C21 . . . . 178.6(4) ?
Er2 C19 C20 C21 2_666 . . . 122.1(4) ?
C19 C20 C21 C22 . . . . 0.3(7) ?
C20 C21 C22 C23 . . . . -2.6(7) ?
C21 C22 C23 C24 . . . . 1.5(7) ?
C22 C23 C24 C19 . . . . 1.9(6) ?
C20 C19 C24 C23 . . . . -4.1(6) ?
N2 C19 C24 C23 . . . . -179.4(4) ?
Er2 C19 C24 C23 2_666 . . . -106.9(4) ?
C31 N3 C25 C26 . . . . 138.6(4) ?
Er1 N3 C25 C26 . . . . -50.2(5) ?
C31 N3 C25 C30 . . . . -48.7(6) ?
Er1 N3 C25 C30 . . . . 122.5(4) ?
C31 N3 C25 Er1 . . . . -171.2(5) ?
C30 C25 C26 C27 . . . . -0.6(7) ?
N3 C25 C26 C27 . . . . 172.5(4) ?
Er1 C25 C26 C27 . . . . 137.5(5) ?
C25 C26 C27 C28 . . . . 1.6(8) ?
C26 C27 C28 C29 . . . . -0.5(8) ?
C27 C28 C29 C30 . . . . -1.7(8) ?
C28 C29 C30 C25 . . . . 2.7(7) ?
C26 C25 C30 C29 . . . . -1.6(7) ?
N3 C25 C30 C29 . . . . -174.4(4) ?
Er1 C25 C30 C29 . . . . -113.1(5) ?
C25 N3 C31 C36 . . . . 150.8(4) ?
Er1 N3 C31 C36 . . . . -16.4(7) ?
C25 N3 C31 C32 . . . . -32.3(6) ?
Er1 N3 C31 C32 . . . . 160.5(3) ?
N3 C31 C32 C33 . . . . -179.0(4) ?
C36 C31 C32 C33 . . . . -2.0(7) ?
C31 C32 C33 C34 . . . . 1.9(7) ?
C32 C33 C34 C35 . . . . -0.6(8) ?
C33 C34 C35 C36 . . . . -0.6(8) ?
C34 C35 C36 C31 . . . . 0.4(7) ?
N3 C31 C36 C35 . . . . 177.9(4) ?
C32 C31 C36 C35 . . . . 0.9(7) ?
C43 N4 C37 C38 . . . . -144.9(4) ?
Er2 N4 C37 C38 . . . . 41.8(4) ?
C43 N4 C37 C42 . . . . 38.1(6) ?
Er2 N4 C37 C42 . . . . -135.2(4) ?
C42 C37 C38 C39 . . . . -1.2(6) ?
N4 C37 C38 C39 . . . . -178.4(4) ?
C37 C38 C39 C40 . . . . 0.5(7) ?
C38 C39 C40 C41 . . . . 0.3(7) ?
C39 C40 C41 C42 . . . . -0.3(7) ?
C40 C41 C42 C37 . . . . -0.5(7) ?
C38 C37 C42 C41 . . . . 1.3(6) ?
N4 C37 C42 C41 . . . . 178.3(4) ?
C37 N4 C43 C44 . . . . 32.4(6) ?
Er2 N4 C43 C44 . . . . -155.8(3) ?
C37 N4 C43 C48 . . . . -152.6(4) ?
Er2 N4 C43 C48 . . . . 19.2(5) ?
C48 C43 C44 C45 . . . . 1.0(6) ?
N4 C43 C44 C45 . . . . 176.2(4) ?
C43 C44 C45 C46 . . . . -0.7(7) ?
C44 C45 C46 C47 . . . . -0.3(7) ?
C45 C46 C47 C48 . . . . 1.0(7) ?
C46 C47 C48 C43 . . . . -0.7(7) ?
C44 C43 C48 C47 . . . . -0.3(6) ?
N4 C43 C48 C47 . . . . -175.7(4) ?
C54 C49 C50 C51 . . . . -1.6(9) ?
C49 C50 C51 C52 . . . . 1.6(9) ?
C50 C51 C52 C53 . . . . -0.5(9) ?
C51 C52 C53 C54 . . . . -0.6(8) ?
C50 C49 C54 C53 . . . . 0.5(9) ?
C52 C53 C54 C49 . . . . 0.6(8) ?

_cod_database_fobs_code 2243546
